data_8103641
loop_
_publ_author_name
'Wenk, H.R.'
'Raymond, K.N.'

_publ_section_title
;
 Four new structure refinements of Olivine
;
_journal_name_full
;
Zeitschrift fuer Kristallographie, Kristallgeometrie, Kristallphysik, 
Kristallchemie (-144,1977)
;
_journal_page_first 86
_journal_page_last 105
_journal_volume 137
_journal_year 1973
_chemical_formula_sum 'Fe0.03 Mg1.97 O4 Si'
_chemical_name_systematic '(Mg.985 Fe.015)2 Si O4'
_space_group_IT_number 62
_symmetry_space_group_name_Hall '-P 2c 2ab'
_symmetry_space_group_name_H-M 'P b n m'
_cell_angle_alpha 90
_cell_angle_beta 90
_cell_angle_gamma 90
_cell_formula_units_Z 4
_cell_length_a 4.7533
_cell_length_b 10.1972
_cell_length_c 5.9821
_cell_volume 289.954
_citation_journal_id_ASTM ZEKGAX
_cod_data_source_file Wenk_ZEKGAX_1973_1292.cif
_cod_data_source_block Fe0.03Mg1.97O4Si1
_cod_original_cell_volume 289.9545
_cod_original_sg_symbol_Hall '-P 2ac 2n (z,x,y)'
_cod_original_formula_sum 'Fe0.03 Mg1.97 O4 Si1'
_cod_database_code 8103641

loop_
_symmetry_equiv_pos_as_xyz
x,y,z
x+1/2,-y+1/2,-z
-x+1/2,y+1/2,-z+1/2
-x,-y,z+1/2
-x,-y,-z
-x-1/2,y-1/2,z
x-1/2,-y-1/2,z-1/2
x,y,-z-1/2

loop_
_atom_site_label
_atom_site_type_symbol
_atom_site_fract_x
_atom_site_fract_y
_atom_site_fract_z
_atom_site_occupancy
_atom_site_U_iso_or_equiv
Mg2 Mg+2 0.99119 0.27744 0.25 0.982 0.0
O1 O-2 0.76557 0.09144 0.25 1 0.0
Si1 Si+4 0.42625 0.09409 0.25 1 0.0
Fe2 Fe+2 0.99119 0.27744 0.25 0.018 0.0
O2 O-2 0.22163 0.44721 0.25 1 0.0
Fe1 Fe+2 0 0 0 0.012 0.0
Mg1 Mg+2 0 0 0 0.988 0.0
O3 O-2 0.27723 0.16311 0.03315 1 0.0
